data_7013913
loop_
_publ_author_name
'Li, Jian-Rong'
'Bu, Xian-He'
'Zhang, Ruo-Hua'

_publ_section_title
;
 Novel Cd(II) coordination polymers with flexible disulfoxide ligands:
 effects of ligand spacers, terminal groups and counter anions on the
 complex framework formations.
;
_journal_issue 5
_journal_name_full 'Dalton transactions (Cambridge, England : 2003)'
_journal_page_first 813
_journal_page_last 819
_journal_paper_doi 10.1039/b316441a
_journal_year 2004
_chemical_formula_sum 'C45 H48 Cd Cl2 N0 O14 S6'
_chemical_formula_weight 1188.49
_chemical_name_systematic
;
?
;
_space_group_IT_number 13
_symmetry_cell_setting monoclinic
_symmetry_space_group_name_Hall '-P 2yc'
_symmetry_space_group_name_H-M 'P 1 2/c 1'
_atom_sites_solution_hydrogens geom
_atom_sites_solution_primary direct
_atom_sites_solution_secondary difmap
_audit_creation_method SHELXL-97
_cell_angle_alpha 90.00
_cell_angle_beta 108.790(6)
_cell_angle_gamma 90.00
_cell_formula_units_Z 2
_cell_length_a 14.030(5)
_cell_length_b 9.517(4)
_cell_length_c 20.476(8)
_cell_measurement_reflns_used 851
_cell_measurement_temperature 293(2)
_cell_measurement_theta_max 26.14
_cell_measurement_theta_min 2.63
_cell_volume 2588.3(18)
_computing_cell_refinement 'Bruker SMART'
_computing_data_collection 'Bruker SMART'
_computing_data_reduction 'Bruker SHELXTL'
_computing_molecular_graphics 'Bruker SHELXTL'
_computing_publication_material 'Bruker SHELXTL'
_computing_structure_refinement 'SHELXL-97 (Sheldrick, 1997)'
_computing_structure_solution 'SHELXS-97 (Sheldrick, 1990)'
_diffrn_ambient_temperature 293(2)
_diffrn_measured_fraction_theta_full 0.999
_diffrn_measured_fraction_theta_max 0.999
_diffrn_measurement_device_type 'CCD area detector'
_diffrn_measurement_method 'phi and omega scans'
_diffrn_radiation_monochromator graphite
_diffrn_radiation_source 'fine-focus sealed tube'
_diffrn_radiation_type MoK\a
_diffrn_radiation_wavelength 0.71073
_diffrn_reflns_av_R_equivalents 0.0316
_diffrn_reflns_av_sigmaI/netI 0.0368
_diffrn_reflns_limit_h_max 16
_diffrn_reflns_limit_h_min -16
_diffrn_reflns_limit_k_max 11
_diffrn_reflns_limit_k_min -11
_diffrn_reflns_limit_l_max 24
_diffrn_reflns_limit_l_min -18
_diffrn_reflns_number 10546
_diffrn_reflns_theta_full 25.03
_diffrn_reflns_theta_max 25.03
_diffrn_reflns_theta_min 1.53
_exptl_absorpt_coefficient_mu 0.829
_exptl_absorpt_correction_T_max 0.8517
_exptl_absorpt_correction_T_min 0.7601
_exptl_absorpt_correction_type multi-scan
_exptl_absorpt_process_details SADABS
_exptl_crystal_colour Colorless
_exptl_crystal_density_diffrn 1.525
_exptl_crystal_density_method 'not measured'
_exptl_crystal_description Prism
_exptl_crystal_F_000 1216
_exptl_crystal_size_max 0.35
_exptl_crystal_size_mid 0.25
_exptl_crystal_size_min 0.20
_refine_diff_density_max 0.514
_refine_diff_density_min -0.533
_refine_diff_density_rms 0.073
_refine_ls_extinction_method none
_refine_ls_goodness_of_fit_ref 1.037
_refine_ls_hydrogen_treatment mixed
_refine_ls_matrix_type full
_refine_ls_number_parameters 322
_refine_ls_number_reflns 4588
_refine_ls_number_restraints 0
_refine_ls_restrained_S_all 1.037
_refine_ls_R_factor_all 0.0566
_refine_ls_R_factor_gt 0.0384
_refine_ls_shift/su_max 0.040
_refine_ls_shift/su_mean 0.002
_refine_ls_structure_factor_coef Fsqd
_refine_ls_weighting_details 'calc w=1/[\s^2^(Fo^2^)+(0.0642P)^2^+0.1229P] where P=(Fo^2^+2Fc^2^)/3'
_refine_ls_weighting_scheme calc
_refine_ls_wR_factor_gt 0.1011
_refine_ls_wR_factor_ref 0.1102
_reflns_number_gt 3443
_reflns_number_total 4588
_reflns_threshold_expression >2sigma(I)
_cod_data_source_file b316441a.txt
_cod_data_source_block 1
_cod_depositor_comments
;
The following automatic conversions were performed:
'_symmetry_cell_setting' value 'Monoclinic' changed to 'monoclinic'
according to '/home/saulius/struct/CIF-dictionaries/cif_core.dic'
dictionary named 'cif_core.dic' version 2.4.1 from
2010-06-29.

'_exptl_absorpt_correction_type' value 'MULTI-SCAN' changed
to 'multi-scan' according to
'/home/saulius/struct/CIF-dictionaries/cif_core.dic' dictionary named
'cif_core.dic' version 2.4.1 from 2010-06-29.

Automatic conversion script
Id: cif_fix_enum 1527 2010-12-29 10:47:43Z saulius 
;
_cod_original_cell_volume 2588.4(17)
_cod_original_sg_symbol_H-M P2/c
_cod_database_code 7013913

loop_
_symmetry_equiv_pos_as_xyz
'x, y, z'
'-x, y, -z+1/2'
'-x, -y, -z'
'x, -y, z-1/2'

loop_
_atom_site_label
_atom_site_type_symbol
_atom_site_fract_x
_atom_site_fract_y
_atom_site_fract_z
_atom_site_U_iso_or_equiv
_atom_site_adp_type
_atom_site_occupancy
_atom_site_symmetry_multiplicity
_atom_site_calc_flag
_atom_site_refinement_flags
_atom_site_disorder_assembly
_atom_site_disorder_group
Cd1 Cd 0.5000 0.5000 0.5000 0.03965(13) Uani 1 2 d S . .
S1 S 0.70112(8) 0.28597(9) 0.54254(5) 0.0550(3) Uani 1 1 d . . .
S2 S 0.36727(8) 0.23393(10) 0.53834(5) 0.0543(3) Uani 1 1 d . . .
S3 S 0.56927(9) 0.58462(11) 0.66637(5) 0.0645(3) Uani 1 1 d . . .
O1 O 0.5978(2) 0.3133(3) 0.49132(14) 0.0656(7) Uani 1 1 d . . .
O2 O 0.3740(2) 0.3404(3) 0.48537(13) 0.0599(7) Uani 1 1 d . . .
O3 O 0.5538(2) 0.4625(3) 0.61578(13) 0.0577(7) Uani 1 1 d . . .
C1 C 0.7775(3) 0.2301(3) 0.49255(19) 0.0497(9) Uani 1 1 d . . .
C2 C 0.8787(3) 0.2073(4) 0.5263(2) 0.0641(11) Uani 1 1 d . . .
H2A H 0.9061 0.2209 0.5737 0.077 Uiso 1 1 calc R . .
C3 C 0.9377(4) 0.1641(5) 0.4882(3) 0.0841(14) Uani 1 1 d . . .
H3A H 1.0060 0.1484 0.5101 0.101 Uiso 1 1 calc R . .
C4 C 0.8974(5) 0.1434(5) 0.4181(4) 0.0978(18) Uani 1 1 d . . .
H4A H 0.9380 0.1129 0.3929 0.117 Uiso 1 1 calc R . .
C5 C 0.7966(5) 0.1683(5) 0.3856(3) 0.0898(16) Uani 1 1 d . . .
H5A H 0.7694 0.1552 0.3382 0.108 Uiso 1 1 calc R . .
C6 C 0.7352(4) 0.2125(4) 0.4225(2) 0.0654(11) Uani 1 1 d . . .
H6A H 0.6672 0.2299 0.4006 0.078 Uiso 1 1 calc R . .
C7 C 0.6895(3) 0.1242(4) 0.5844(2) 0.0632(11) Uani 1 1 d . . .
H7A H 0.7565 0.0924 0.6109 0.076 Uiso 1 1 calc R . .
H7B H 0.6536 0.1433 0.6168 0.076 Uiso 1 1 calc R . .
C8 C 0.6360(3) 0.0053(4) 0.5374(2) 0.0623(11) Uani 1 1 d . . .
H8A H 0.5854 0.0454 0.4976 0.075 Uiso 1 1 calc R . .
H8B H 0.6014 -0.0519 0.5619 0.075 Uiso 1 1 calc R . .
C9 C 0.2716(3) 0.2952(4) 0.5717(2) 0.0608(11) Uani 1 1 d . . .
C10 C 0.2639(4) 0.2286(6) 0.6302(2) 0.0841(15) Uani 1 1 d . . .
H10A H 0.3073 0.1557 0.6509 0.101 Uiso 1 1 calc R . .
C11 C 0.1910(5) 0.2730(9) 0.6564(3) 0.112(2) Uani 1 1 d . . .
H11A H 0.1825 0.2274 0.6943 0.134 Uiso 1 1 calc R . .
C12 C 0.1316(5) 0.3813(8) 0.6278(4) 0.111(2) Uani 1 1 d . . .
H12A H 0.0839 0.4123 0.6472 0.133 Uiso 1 1 calc R . .
C13 C 0.1396(5) 0.4470(6) 0.5712(4) 0.124(3) Uani 1 1 d . . .
H13A H 0.0974 0.5221 0.5522 0.149 Uiso 1 1 calc R . .
C14 C 0.2108(4) 0.4028(5) 0.5411(3) 0.0951(18) Uani 1 1 d . . .
H14A H 0.2161 0.4457 0.5016 0.114 Uiso 1 1 calc R . .
C15 C 0.2957(3) 0.0894(4) 0.4879(2) 0.0570(10) Uani 1 1 d . . .
H15A H 0.2650 0.0352 0.5160 0.068 Uiso 1 1 calc R . .
H15B H 0.2423 0.1262 0.4487 0.068 Uiso 1 1 calc R . .
C16 C 0.6937(4) 0.6460(6) 0.6815(2) 0.0815(15) Uani 1 1 d . . .
C17 C 0.7133(5) 0.7894(6) 0.6920(2) 0.107(2) Uani 1 1 d . . .
H17A H 0.6630 0.8517 0.6935 0.128 Uiso 1 1 calc R . .
C18 C 0.8091(8) 0.8359(11) 0.7002(4) 0.168(5) Uani 1 1 d . . .
H18A H 0.8252 0.9300 0.7101 0.201 Uiso 1 1 calc R . .
C19 C 0.8810(8) 0.7454(17) 0.6940(6) 0.193(7) Uani 1 1 d . . .
H19A H 0.9436 0.7805 0.6956 0.232 Uiso 1 1 calc R . .
C20 C 0.8635(6) 0.6055(12) 0.6854(4) 0.153(4) Uani 1 1 d . . .
H20A H 0.9147 0.5447 0.6840 0.184 Uiso 1 1 calc R . .
C21 C 0.7682(5) 0.5539(8) 0.6788(3) 0.1001(17) Uani 1 1 d . . .
H21A H 0.7548 0.4583 0.6727 0.120 Uiso 1 1 calc R . .
C22 C 0.5898(4) 0.4975(5) 0.7491(2) 0.0728(13) Uani 1 1 d . . .
H22A H 0.6483 0.4370 0.7587 0.087 Uiso 1 1 calc R . .
H22B H 0.6035 0.5678 0.7852 0.087 Uiso 1 1 calc R . .
C23 C 0.5000 0.4109(7) 0.7500 0.0706(17) Uani 1 2 d S . .
H23A H 0.517(7) 0.341(9) 0.792(4) 0.085 Uiso 0.50 1 d P . .
Cl1 Cl 1.0000 0.15978(16) 0.7500 0.0669(4) Uani 1 2 d S . .
O4 O 0.9190(4) 0.2425(6) 0.7168(2) 0.161(2) Uani 1 1 d . . .
O5 O 1.0204(4) 0.0765(4) 0.6990(2) 0.1217(14) Uani 1 1 d . . .
Cl2 Cl 0.5000 0.0169(2) 0.2500 0.1548(15) Uani 1 2 d S . .
O6 O 0.5418(9) 0.1439(9) 0.2676(8) 0.207(7) Uani 0.67 1 d P . .
O7 O 0.4267(10) -0.0599(8) 0.2700(6) 0.166(4) Uani 0.67 1 d P . .
O8 O 0.5442(16) -0.0038(16) 0.3140(11) 0.385(16) Uani 0.67 1 d P . .

loop_
_atom_site_aniso_label
_atom_site_aniso_U_11
_atom_site_aniso_U_22
_atom_site_aniso_U_33
_atom_site_aniso_U_23
_atom_site_aniso_U_13
_atom_site_aniso_U_12
Cd1 0.0449(2) 0.02727(19) 0.0468(2) 0.00336(15) 0.01478(16) -0.00214(15)
S1 0.0663(7) 0.0366(5) 0.0583(6) -0.0060(4) 0.0149(5) 0.0073(4)
S2 0.0584(6) 0.0432(5) 0.0577(6) 0.0062(4) 0.0133(5) -0.0137(4)
S3 0.0793(8) 0.0605(7) 0.0466(6) -0.0014(5) 0.0104(5) -0.0015(5)
O1 0.0680(18) 0.0458(15) 0.0754(18) -0.0064(14) 0.0126(15) 0.0176(13)
O2 0.0646(18) 0.0540(15) 0.0591(16) 0.0090(13) 0.0169(14) -0.0229(13)
O3 0.0688(18) 0.0511(14) 0.0476(15) 0.0063(11) 0.0108(13) -0.0048(13)
C1 0.062(2) 0.0325(18) 0.055(2) -0.0002(16) 0.0192(19) 0.0026(17)
C2 0.062(3) 0.048(2) 0.075(3) -0.005(2) 0.012(2) 0.001(2)
C3 0.080(4) 0.066(3) 0.114(4) 0.001(3) 0.043(3) 0.011(3)
C4 0.123(5) 0.075(3) 0.123(5) -0.004(3) 0.079(5) 0.008(3)
C5 0.128(5) 0.084(4) 0.069(3) 0.004(3) 0.049(3) 0.007(3)
C6 0.078(3) 0.053(2) 0.063(3) 0.005(2) 0.020(2) 0.004(2)
C7 0.084(3) 0.052(2) 0.061(3) 0.005(2) 0.034(2) 0.008(2)
C8 0.061(3) 0.055(2) 0.075(3) 0.008(2) 0.027(2) -0.002(2)
C9 0.073(3) 0.042(2) 0.070(3) -0.009(2) 0.026(2) -0.023(2)
C10 0.093(4) 0.096(4) 0.065(3) -0.002(3) 0.027(3) -0.024(3)
C11 0.113(5) 0.150(6) 0.090(4) -0.030(4) 0.056(4) -0.043(5)
C12 0.101(5) 0.099(5) 0.158(7) -0.046(5) 0.077(5) -0.038(4)
C13 0.128(6) 0.059(3) 0.213(8) -0.007(4) 0.093(6) -0.003(4)
C14 0.107(4) 0.051(3) 0.153(5) 0.013(3) 0.076(4) -0.004(3)
C15 0.057(2) 0.042(2) 0.071(3) -0.0040(18) 0.020(2) -0.0142(18)
C16 0.098(4) 0.094(4) 0.041(2) -0.006(2) 0.005(2) -0.038(3)
C17 0.150(6) 0.090(4) 0.053(3) 0.011(3) -0.005(3) -0.029(4)
C18 0.202(10) 0.174(9) 0.068(4) 0.041(5) -0.038(6) -0.136(8)
C19 0.126(8) 0.32(2) 0.103(6) 0.052(9) -0.013(6) -0.118(10)
C20 0.085(5) 0.264(12) 0.095(5) 0.001(6) 0.006(4) -0.062(6)
C21 0.081(4) 0.136(5) 0.071(3) -0.022(3) 0.009(3) -0.029(4)
C22 0.079(3) 0.089(3) 0.046(2) 0.006(2) 0.013(2) 0.001(3)
C23 0.083(5) 0.066(4) 0.062(4) 0.000 0.022(4) 0.000
Cl1 0.0725(10) 0.0652(9) 0.0672(9) 0.000 0.0280(8) 0.000
O4 0.152(4) 0.222(6) 0.112(3) 0.045(3) 0.047(3) 0.103(4)
O5 0.185(4) 0.102(3) 0.103(3) -0.013(2) 0.081(3) 0.011(3)
Cl2 0.1010(19) 0.0557(13) 0.229(4) 0.000 -0.057(2) 0.000
O6 0.29(2) 0.137(6) 0.227(17) -0.092(10) 0.123(15) -0.080(8)
O7 0.260(12) 0.078(4) 0.163(8) -0.014(5) 0.074(8) -0.051(6)
O8 0.28(2) 0.254(18) 0.48(4) 0.20(2) -0.08(2) 0.049(15)

loop_
_atom_type_symbol
_atom_type_description
_atom_type_scat_dispersion_real
_atom_type_scat_dispersion_imag
_atom_type_scat_source
C C 0.0033 0.0016 'International Tables Vol C Tables 4.2.6.8 and 6.1.1.4'
H H 0.0000 0.0000 'International Tables Vol C Tables 4.2.6.8 and 6.1.1.4'
N N 0.0061 0.0033 'International Tables Vol C Tables 4.2.6.8 and 6.1.1.4'
O O 0.0106 0.0060 'International Tables Vol C Tables 4.2.6.8 and 6.1.1.4'
Cl Cl 0.1484 0.1585 'International Tables Vol C Tables 4.2.6.8 and 6.1.1.4'
S S 0.1246 0.1234 'International Tables Vol C Tables 4.2.6.8 and 6.1.1.4'
Cd Cd -0.8075 1.2024 'International Tables Vol C Tables 4.2.6.8 and 6.1.1.4'

loop_
_geom_angle_atom_site_label_1
_geom_angle_atom_site_label_2
_geom_angle_atom_site_label_3
_geom_angle
_geom_angle_site_symmetry_1
_geom_angle_site_symmetry_3
_geom_angle_publ_flag
O3 Cd1 O3 180.000(1) 3_666 . ?
O3 Cd1 O2 90.88(9) 3_666 3_666 ?
O3 Cd1 O2 89.12(9) . 3_666 ?
O3 Cd1 O2 89.12(9) 3_666 . ?
O3 Cd1 O2 90.88(9) . . ?
O2 Cd1 O2 180.00(9) 3_666 . ?
O3 Cd1 O1 92.67(10) 3_666 . ?
O3 Cd1 O1 87.33(10) . . ?
O2 Cd1 O1 93.95(11) 3_666 . ?
O2 Cd1 O1 86.05(11) . . ?
O3 Cd1 O1 87.33(10) 3_666 3_666 ?
O3 Cd1 O1 92.67(10) . 3_666 ?
O2 Cd1 O1 86.05(11) 3_666 3_666 ?
O2 Cd1 O1 93.95(11) . 3_666 ?
O1 Cd1 O1 180.00(14) . 3_666 ?
O1 S1 C1 105.78(17) . . ?
O1 S1 C7 105.31(19) . . ?
C1 S1 C7 100.49(17) . . ?
O2 S2 C9 106.50(18) . . ?
O2 S2 C15 104.52(17) . . ?
C9 S2 C15 96.82(18) . . ?
O3 S3 C16 106.7(2) . . ?
O3 S3 C22 103.29(19) . . ?
C16 S3 C22 97.8(2) . . ?
S1 O1 Cd1 122.99(15) . . ?
S2 O2 Cd1 125.37(15) . . ?
S3 O3 Cd1 121.06(15) . . ?
C6 C1 C2 122.1(4) . . ?
C6 C1 S1 119.8(3) . . ?
C2 C1 S1 118.0(3) . . ?
C3 C2 C1 118.3(4) . . ?
C2 C3 C4 121.0(5) . . ?
C5 C4 C3 119.5(5) . . ?
C4 C5 C6 120.8(5) . . ?
C1 C6 C5 118.2(5) . . ?
C8 C7 S1 116.1(3) . . ?
C7 C8 C15 114.9(4) . 3_656 ?
C14 C9 C10 122.2(5) . . ?
C14 C9 S2 120.6(4) . . ?
C10 C9 S2 117.2(4) . . ?
C11 C10 C9 118.2(6) . . ?
C12 C11 C10 120.4(6) . . ?
C11 C12 C13 121.4(6) . . ?
C12 C13 C14 120.5(6) . . ?
C9 C14 C13 117.3(6) . . ?
C8 C15 S2 110.4(3) 3_656 . ?
C21 C16 C17 120.9(6) . . ?
C21 C16 S3 120.0(4) . . ?
C17 C16 S3 119.0(5) . . ?
C18 C17 C16 118.1(8) . . ?
C19 C18 C17 120.7(10) . . ?
C20 C19 C18 121.6(11) . . ?
C19 C20 C21 119.2(11) . . ?
C16 C21 C20 119.3(8) . . ?
C23 C22 S3 112.2(3) . . ?
C22 C23 C22 113.8(6) . 2_656 ?
O4 Cl1 O4 109.8(6) 2_756 . ?
O4 Cl1 O5 106.8(3) 2_756 2_756 ?
O4 Cl1 O5 110.9(3) . 2_756 ?
O4 Cl1 O5 110.9(3) 2_756 . ?
O4 Cl1 O5 106.8(3) . . ?
O5 Cl1 O5 111.7(4) 2_756 . ?
O8 Cl2 O8 162.2(16) . 2_655 ?
O8 Cl2 O6 80.6(10) . . ?
O8 Cl2 O6 116.2(11) 2_655 . ?
O8 Cl2 O6 116.2(11) . 2_655 ?
O8 Cl2 O6 80.6(10) 2_655 2_655 ?
O6 Cl2 O6 51.4(10) . 2_655 ?
O8 Cl2 O7 93.4(9) . 2_655 ?
O8 Cl2 O7 77.4(9) 2_655 2_655 ?
O6 Cl2 O7 104.2(8) . 2_655 ?
O6 Cl2 O7 132.8(8) 2_655 2_655 ?
O8 Cl2 O7 77.4(9) . . ?
O8 Cl2 O7 93.4(9) 2_655 . ?
O6 Cl2 O7 132.8(8) . . ?
O6 Cl2 O7 104.2(8) 2_655 . ?
O7 Cl2 O7 118.3(8) 2_655 . ?
O6 O6 Cl2 64.3(5) 2_655 . ?
O6 O6 O8 100.4(13) 2_655 . ?
Cl2 O6 O8 47.9(8) . . ?
Cl2 O7 O8 47.2(8) . . ?
Cl2 O8 O7 55.4(8) . . ?
Cl2 O8 O6 51.5(7) . . ?
O7 O8 O6 97.1(9) . . ?

loop_
_geom_bond_atom_site_label_1
_geom_bond_atom_site_label_2
_geom_bond_distance
_geom_bond_site_symmetry_2
_geom_bond_publ_flag
Cd1 O3 2.273(3) 3_666 ?
Cd1 O3 2.273(3) . ?
Cd1 O2 2.277(2) 3_666 ?
Cd1 O2 2.277(2) . ?
Cd1 O1 2.286(3) . ?
Cd1 O1 2.286(3) 3_666 ?
S1 O1 1.513(3) . ?
S1 C1 1.785(4) . ?
S1 C7 1.794(4) . ?
S2 O2 1.509(3) . ?
S2 C9 1.789(4) . ?
S2 C15 1.817(4) . ?
S3 O3 1.525(3) . ?
S3 C16 1.771(5) . ?
S3 C22 1.823(4) . ?
C1 C6 1.374(5) . ?
C1 C2 1.381(5) . ?
C2 C3 1.371(6) . ?
C3 C4 1.378(8) . ?
C4 C5 1.376(8) . ?
C5 C6 1.382(6) . ?
C7 C8 1.518(6) . ?
C8 C15 1.522(5) 3_656 ?
C9 C14 1.351(7) . ?
C9 C10 1.388(6) . ?
C10 C11 1.367(7) . ?
C11 C12 1.336(9) . ?
C12 C13 1.352(9) . ?
C13 C14 1.397(7) . ?
C15 C8 1.522(5) 3_656 ?
C16 C21 1.378(8) . ?
C16 C17 1.395(7) . ?
C17 C18 1.373(10) . ?
C18 C19 1.363(15) . ?
C19 C20 1.355(15) . ?
C20 C21 1.390(8) . ?
C22 C23 1.511(6) . ?
C23 C22 1.511(6) 2_656 ?
Cl1 O4 1.369(4) 2_756 ?
Cl1 O4 1.369(4) . ?
Cl1 O5 1.412(4) 2_756 ?
Cl1 O5 1.412(4) . ?
Cl2 O8 1.272(18) . ?
Cl2 O8 1.272(18) 2_655 ?
Cl2 O6 1.341(8) . ?
Cl2 O6 1.341(8) 2_655 ?
Cl2 O7 1.425(10) 2_655 ?
Cl2 O7 1.425(10) . ?
O6 O6 1.16(2) 2_655 ?
O6 O8 1.692(19) . ?
O7 O8 1.691(18) . ?

loop_
_geom_torsion_atom_site_label_1
_geom_torsion_atom_site_label_2
_geom_torsion_atom_site_label_3
_geom_torsion_atom_site_label_4
_geom_torsion
_geom_torsion_site_symmetry_1
_geom_torsion_site_symmetry_2
_geom_torsion_site_symmetry_3
_geom_torsion_site_symmetry_4
_geom_torsion_publ_flag
C1 S1 O1 Cd1 -139.54(18) . . . . ?
C7 S1 O1 Cd1 114.6(2) . . . . ?
O3 Cd1 O1 S1 140.5(2) 3_666 . . . ?
O3 Cd1 O1 S1 -39.5(2) . . . . ?
O2 Cd1 O1 S1 49.4(2) 3_666 . . . ?
O2 Cd1 O1 S1 -130.6(2) . . . . ?
O1 Cd1 O1 S1 -123(100) 3_666 . . . ?
C9 S2 O2 Cd1 105.9(2) . . . . ?
C15 S2 O2 Cd1 -152.28(19) . . . . ?
O3 Cd1 O2 S2 165.0(2) 3_666 . . . ?
O3 Cd1 O2 S2 -15.0(2) . . . . ?
O2 Cd1 O2 S2 54(100) 3_666 . . . ?
O1 Cd1 O2 S2 72.2(2) . . . . ?
O1 Cd1 O2 S2 -107.8(2) 3_666 . . . ?
C16 S3 O3 Cd1 -87.2(2) . . . . ?
C22 S3 O3 Cd1 170.3(2) . . . . ?
O3 Cd1 O3 S3 -175(100) 3_666 . . . ?
O2 Cd1 O3 S3 52.22(19) 3_666 . . . ?
O2 Cd1 O3 S3 -127.78(19) . . . . ?
O1 Cd1 O3 S3 146.22(19) . . . . ?
O1 Cd1 O3 S3 -33.78(19) 3_666 . . . ?
O1 S1 C1 C6 -3.8(3) . . . . ?
C7 S1 C1 C6 105.5(3) . . . . ?
O1 S1 C1 C2 175.5(3) . . . . ?
C7 S1 C1 C2 -75.1(3) . . . . ?
C6 C1 C2 C3 -0.8(6) . . . . ?
S1 C1 C2 C3 179.9(3) . . . . ?
C1 C2 C3 C4 -0.2(7) . . . . ?
C2 C3 C4 C5 0.8(8) . . . . ?
C3 C4 C5 C6 -0.6(8) . . . . ?
C2 C1 C6 C5 1.1(6) . . . . ?
S1 C1 C6 C5 -179.6(3) . . . . ?
C4 C5 C6 C1 -0.4(7) . . . . ?
O1 S1 C7 C8 46.7(3) . . . . ?
C1 S1 C7 C8 -63.0(4) . . . . ?
S1 C7 C8 C15 89.8(4) . . . 3_656 ?
O2 S2 C9 C14 10.7(4) . . . . ?
C15 S2 C9 C14 -96.6(4) . . . . ?
O2 S2 C9 C10 -168.6(3) . . . . ?
C15 S2 C9 C10 84.0(4) . . . . ?
C14 C9 C10 C11 1.1(7) . . . . ?
S2 C9 C10 C11 -179.6(4) . . . . ?
C9 C10 C11 C12 -2.6(9) . . . . ?
C10 C11 C12 C13 2.2(10) . . . . ?
C11 C12 C13 C14 -0.1(11) . . . . ?
C10 C9 C14 C13 0.9(8) . . . . ?
S2 C9 C14 C13 -178.4(4) . . . . ?
C12 C13 C14 C9 -1.4(9) . . . . ?
O2 S2 C15 C8 82.0(3) . . . 3_656 ?
C9 S2 C15 C8 -168.9(3) . . . 3_656 ?
O3 S3 C16 C21 -31.0(4) . . . . ?
C22 S3 C16 C21 75.4(4) . . . . ?
O3 S3 C16 C17 145.3(4) . . . . ?
C22 S3 C16 C17 -108.2(4) . . . . ?
C21 C16 C17 C18 -0.5(8) . . . . ?
S3 C16 C17 C18 -176.8(4) . . . . ?
C16 C17 C18 C19 3.9(12) . . . . ?
C17 C18 C19 C20 -5.7(17) . . . . ?
C18 C19 C20 C21 3.8(16) . . . . ?
C17 C16 C21 C20 -1.3(8) . . . . ?
S3 C16 C21 C20 175.0(4) . . . . ?
C19 C20 C21 C16 -0.4(11) . . . . ?
O3 S3 C22 C23 -61.4(4) . . . . ?
C16 S3 C22 C23 -170.7(4) . . . . ?
S3 C22 C23 C22 -71.3(2) . . . 2_656 ?
O8 Cl2 O6 O6 -135(2) . . . 2_655 ?
O8 Cl2 O6 O6 51(2) 2_655 . . 2_655 ?
O7 Cl2 O6 O6 134.0(15) 2_655 . . 2_655 ?
O7 Cl2 O6 O6 -72(2) . . . 2_655 ?
O8 Cl2 O6 O8 -173.9(6) 2_655 . . . ?
O6 Cl2 O6 O8 135(2) 2_655 . . . ?
O7 Cl2 O6 O8 -91.2(10) 2_655 . . . ?
O7 Cl2 O6 O8 63.0(12) . . . . ?
O8 Cl2 O7 O8 164.6(14) 2_655 . . . ?
O6 Cl2 O7 O8 -64.3(12) . . . . ?
O6 Cl2 O7 O8 -114.3(11) 2_655 . . . ?
O7 Cl2 O7 O8 87.1(9) 2_655 . . . ?
O8 Cl2 O8 O7 -60.2(5) 2_655 . . . ?
O6 Cl2 O8 O7 137.9(9) . . . . ?
O6 Cl2 O8 O7 99.8(10) 2_655 . . . ?
O7 Cl2 O8 O7 -118.3(9) 2_655 . . . ?
O8 Cl2 O8 O6 161.9(7) 2_655 . . . ?
O6 Cl2 O8 O6 -38.1(15) 2_655 . . . ?
O7 Cl2 O8 O6 103.8(8) 2_655 . . . ?
O7 Cl2 O8 O6 -137.9(9) . . . . ?
Cl2 O7 O8 O6 31.9(8) . . . . ?
O6 O6 O8 Cl2 40.5(16) 2_655 . . . ?
O6 O6 O8 O7 7(2) 2_655 . . . ?
Cl2 O6 O8 O7 -33.8(8) . . . . ?
